data_4076187
loop_
_publ_author_name
'de Fr\'emont, Pierre'
'Scott, Natalie M.'
'Stevens, Edwin D.'
'Ramnial, Taramatee'
'Lightbody, Owen C.'
'Macdonald, Charles L. B.'
'Clyburne, Jason A. C.'
'Abernethy, Colin D.'
'Nolan, Steven P.'

_publ_section_title
;
 Synthesis of Well-DefinedN-Heterocyclic Carbene Silver(I) Complexes
;
_journal_issue 26
_journal_name_full Organometallics
_journal_page_first 6301
_journal_paper_doi 10.1021/om050735i
_journal_volume 24
_journal_year 2005
_chemical_formula_sum 'C28 H50 Ag Cl3 N2'
_chemical_formula_weight 628.92
_chemical_name_systematic
; 
 ? 
;
_space_group_IT_number 14
_symmetry_cell_setting monoclinic
_symmetry_space_group_name_Hall '-P 2yn'
_symmetry_space_group_name_H-M 'P 1 21/n 1'
_atom_sites_solution_hydrogens geom
_atom_sites_solution_primary direct
_atom_sites_solution_secondary difmap
_audit_creation_method SHELXL-97
_cell_angle_alpha 90.00
_cell_angle_beta 116.7990(10)
_cell_angle_gamma 90.00
_cell_formula_units_Z 4
_cell_length_a 16.1296(6)
_cell_length_b 13.0986(5)
_cell_length_c 16.5205(6)
_cell_measurement_reflns_used 35228
_cell_measurement_temperature 150(2)
_cell_measurement_theta_max 30.522
_cell_measurement_theta_min 2.080
_cell_volume 3115.5(2)
_computing_cell_refinement 'Bruker SMART'
_computing_data_collection 'Bruker SMART'
_computing_data_reduction 'Bruker SAINT'
_computing_molecular_graphics 'Bruker SHELXTL'
_computing_publication_material 'Bruker SHELXTL'
_computing_structure_refinement 'SHELXL-97 (Sheldrick, 1997)'
_computing_structure_solution 'SHELXS-97 (Sheldrick, 1990)'
_diffrn_ambient_temperature 150(2)
_diffrn_measured_fraction_theta_full 0.999
_diffrn_measured_fraction_theta_max 0.999
_diffrn_measurement_device_type 'CCD area detector'
_diffrn_measurement_method 'phi and omega scans'
_diffrn_radiation_monochromator graphite
_diffrn_radiation_source 'fine-focus sealed tube'
_diffrn_radiation_type MoK\a
_diffrn_radiation_wavelength 0.71073
_diffrn_reflns_av_R_equivalents 0.0337
_diffrn_reflns_av_sigmaI/netI 0.0191
_diffrn_reflns_limit_h_max 15
_diffrn_reflns_limit_h_min -15
_diffrn_reflns_limit_k_max 12
_diffrn_reflns_limit_k_min -12
_diffrn_reflns_limit_l_max 15
_diffrn_reflns_limit_l_min -15
_diffrn_reflns_number 19837
_diffrn_reflns_theta_full 20.00
_diffrn_reflns_theta_max 20.00
_diffrn_reflns_theta_min 2.38
_exptl_absorpt_coefficient_mu 0.923
_exptl_absorpt_correction_T_max 1.000000
_exptl_absorpt_correction_T_min 0.860951
_exptl_absorpt_correction_type empirical
_exptl_crystal_colour colorless
_exptl_crystal_density_diffrn 1.341
_exptl_crystal_density_method 'not measured'
_exptl_crystal_description Plate
_exptl_crystal_F_000 1320
_exptl_crystal_size_max 0.7
_exptl_crystal_size_mid 0.5
_exptl_crystal_size_min 0.15
_refine_diff_density_max 0.559
_refine_diff_density_min -0.497
_refine_diff_density_rms 0.050
_refine_ls_extinction_coef 0.00123(11)
_refine_ls_extinction_expression Fc^*^=kFc[1+0.001xFc^2^\l^3^/sin(2\q)]^-1/4^
_refine_ls_extinction_method SHELXL
_refine_ls_goodness_of_fit_ref 1.040
_refine_ls_hydrogen_treatment mixed
_refine_ls_matrix_type full
_refine_ls_number_parameters 308
_refine_ls_number_reflns 2900
_refine_ls_number_restraints 232
_refine_ls_restrained_S_all 1.031
_refine_ls_R_factor_all 0.0285
_refine_ls_R_factor_gt 0.0264
_refine_ls_shift/su_max 0.435
_refine_ls_shift/su_mean 0.034
_refine_ls_structure_factor_coef Fsqd
_refine_ls_weighting_details 'calc w=1/[\s^2^(Fo^2^)+(0.0138P)^2^+7.7562P] where P=(Fo^2^+2Fc^2^)/3'
_refine_ls_weighting_scheme calc
_refine_ls_wR_factor_gt 0.0600
_refine_ls_wR_factor_ref 0.0608
_reflns_number_gt 2717
_reflns_number_total 2900
_reflns_threshold_expression >2sigma(I)
_cod_data_source_file om050735isi20050825_014012.cif
_cod_data_source_block nol271m
_cod_depositor_comments
;
The following automatic conversions were performed:

'_symmetry_cell_setting' value 'Monoclinic' changed to 'monoclinic'
according to /home/saulius/struct/CIF-dictionaries/cif_core.dic
dictionary named 'cif_core.dic' version 2.4.1 from
2010-06-29.

'_exptl_absorpt_correction_type' value 'Empirical'
changed to 'empirical' according to
/home/saulius/struct/CIF-dictionaries/cif_core.dic dictionary named
'cif_core.dic' version 2.4.1 from 2010-06-29.

Automatic conversion script
Id: cif_fix_values 1715 2011-07-08 13:25:40Z adriana 
;
_cod_original_sg_symbol_H-M P2(1)/n
_cod_database_code 4076187

loop_
_symmetry_equiv_pos_as_xyz
'x, y, z'
'-x+1/2, y+1/2, -z+1/2'
'-x, -y, -z'
'x-1/2, -y-1/2, z-1/2'

loop_
_atom_site_label
_atom_site_type_symbol
_atom_site_fract_x
_atom_site_fract_y
_atom_site_fract_z
_atom_site_U_iso_or_equiv
_atom_site_adp_type
_atom_site_occupancy
_atom_site_symmetry_multiplicity
_atom_site_calc_flag
_atom_site_refinement_flags
Ag1 Ag 0.633632(19) 0.15835(2) 0.280047(19) 0.02638(14) Uani 1 1 d U
Cl1 Cl 0.50837(6) 0.05746(7) 0.18742(6) 0.0294(3) Uani 1 1 d U
N1 N 0.7956(2) 0.2648(2) 0.4431(2) 0.0292(8) Uani 1 1 d U
C1 C 0.7463(2) 0.2519(3) 0.3525(3) 0.0265(9) Uani 1 1 d U
N2 N 0.7837(2) 0.3189(2) 0.31585(19) 0.0238(7) Uani 1 1 d U
C2 C 0.8626(3) 0.3395(3) 0.4621(3) 0.0302(10) Uani 1 1 d U
H2 H 0.9058 0.3624 0.5206 0.036 Uiso 1 1 calc R
Cl3 Cl 0.48981(10) -0.17950(11) 0.38879(11) 0.0772(4) Uani 1 1 d U
C3 C 0.8551(2) 0.3734(3) 0.3825(2) 0.0270(9) Uani 1 1 d U
H3 H 0.8918 0.4249 0.3737 0.032 Uiso 1 1 calc R
C4 C 0.7763(3) 0.2054(3) 0.5094(3) 0.0349(10) Uani 1 1 d U
H4 H 0.7515 0.1376 0.4809 0.042 Uiso 1 1 calc R
C5 C 0.6977(2) 0.2587(3) 0.5227(3) 0.0282(9) Uani 1 1 d U
H5A H 0.6866 0.2198 0.5683 0.034 Uiso 1 1 calc R
H5B H 0.6400 0.2554 0.4648 0.034 Uiso 1 1 calc R
C6 C 0.7154(3) 0.3689(3) 0.5527(3) 0.0452(11) Uani 1 1 d U
H6A H 0.7830 0.3786 0.5898 0.054 Uiso 1 1 calc R
H6B H 0.6956 0.4126 0.4982 0.054 Uiso 1 1 calc R
C7 C 0.6673(4) 0.4039(4) 0.6058(4) 0.0697(14) Uani 1 1 d U
H7A H 0.6000 0.3907 0.5699 0.084 Uiso 1 1 calc R
H7B H 0.6757 0.4787 0.6144 0.084 Uiso 1 1 calc R
C8 C 0.7008(4) 0.3532(4) 0.6999(3) 0.0646(14) Uani 1 1 d U
H8A H 0.6995 0.2781 0.6922 0.078 Uiso 1 1 calc R
H8B H 0.6566 0.3706 0.7242 0.078 Uiso 1 1 calc R
C9 C 0.7962(4) 0.3839(4) 0.7679(4) 0.0834(16) Uani 1 1 d U
H9A H 0.8376 0.3833 0.7383 0.100 Uiso 1 1 calc R
H9B H 0.7940 0.4548 0.7877 0.100 Uiso 1 1 calc R
C10 C 0.8360(5) 0.3172(5) 0.8483(4) 0.0967(18) Uani 1 1 d U
H10A H 0.7918 0.3143 0.8747 0.116 Uiso 1 1 calc R
H10B H 0.8937 0.3494 0.8939 0.116 Uiso 1 1 calc R
C11 C 0.8593(4) 0.2043(4) 0.8321(3) 0.0781(16) Uani 1 1 d U
H11A H 0.8743 0.1642 0.8877 0.094 Uiso 1 1 calc R
H11B H 0.8030 0.1739 0.7827 0.094 Uiso 1 1 calc R
C12 C 0.9380(4) 0.1940(5) 0.8080(3) 0.0878(17) Uani 1 1 d U
H12A H 0.9967 0.1904 0.8649 0.105 Uiso 1 1 calc R
H12B H 0.9405 0.2565 0.7755 0.105 Uiso 1 1 calc R
C13 C 0.9337(3) 0.1047(5) 0.7515(4) 0.0754(15) Uani 1 1 d U
H13A H 0.9296 0.0423 0.7833 0.091 Uiso 1 1 calc R
H13B H 0.9927 0.1011 0.7468 0.091 Uiso 1 1 calc R
C14 C 0.8521(3) 0.1039(3) 0.6540(3) 0.0367(10) Uani 1 1 d U
H14A H 0.8489 0.0360 0.6264 0.044 Uiso 1 1 calc R
H14B H 0.7930 0.1148 0.6574 0.044 Uiso 1 1 calc R
C15 C 0.8625(3) 0.1849(3) 0.5945(3) 0.0417(11) Uani 1 1 d U
H15A H 0.9121 0.1638 0.5784 0.050 Uiso 1 1 calc R
H15B H 0.8827 0.2492 0.6296 0.050 Uiso 1 1 calc R
C16 C 0.7525(2) 0.3298(3) 0.2174(2) 0.0231(9) Uani 1 1 d U
H16 H 0.7016 0.2790 0.1862 0.028 Uiso 1 1 calc R
C17 C 0.7109(3) 0.4355(3) 0.1862(2) 0.0274(9) Uani 1 1 d U
H17A H 0.7612 0.4868 0.2119 0.033 Uiso 1 1 calc R
H17B H 0.6663 0.4497 0.2107 0.033 Uiso 1 1 calc R
C18 C 0.6610(3) 0.4481(3) 0.0826(2) 0.0286(9) Uani 1 1 d U
H18A H 0.6424 0.5204 0.0681 0.034 Uiso 1 1 calc R
H18B H 0.7052 0.4319 0.0580 0.034 Uiso 1 1 calc R
C19 C 0.5749(2) 0.3810(3) 0.0348(2) 0.0272(9) Uani 1 1 d U
H19A H 0.5242 0.4098 0.0461 0.033 Uiso 1 1 calc R
H19B H 0.5891 0.3121 0.0623 0.033 Uiso 1 1 calc R
C20 C 0.5403(3) 0.3707(3) -0.0674(2) 0.0321(10) Uani 1 1 d U
H20A H 0.4777 0.3394 -0.0944 0.039 Uiso 1 1 calc R
H20B H 0.5344 0.4397 -0.0940 0.039 Uiso 1 1 calc R
C21 C 0.6041(3) 0.3062(3) -0.0929(3) 0.0344(10) Uani 1 1 d U
H21A H 0.6688 0.3302 -0.0575 0.041 Uiso 1 1 calc R
H21B H 0.5867 0.3168 -0.1579 0.041 Uiso 1 1 calc R
C22 C 0.6000(3) 0.1922(3) -0.0758(3) 0.0366(10) Uani 1 1 d U
H22A H 0.5909 0.1836 -0.0208 0.044 Uiso 1 1 calc R
H22B H 0.5450 0.1628 -0.1275 0.044 Uiso 1 1 calc R
C23 C 0.6857(3) 0.1312(3) -0.0634(3) 0.0347(10) Uani 1 1 d U
H23A H 0.6963 0.1421 -0.1173 0.042 Uiso 1 1 calc R
H23B H 0.6726 0.0577 -0.0611 0.042 Uiso 1 1 calc R
C24 C 0.7748(3) 0.1581(3) 0.0214(2) 0.0297(9) Uani 1 1 d U
H24A H 0.8273 0.1213 0.0190 0.036 Uiso 1 1 calc R
H24B H 0.7867 0.2322 0.0204 0.036 Uiso 1 1 calc R
C25 C 0.7730(3) 0.1324(3) 0.1107(2) 0.0326(10) Uani 1 1 d U
H25A H 0.7112 0.1507 0.1056 0.039 Uiso 1 1 calc R
H25B H 0.7810 0.0578 0.1207 0.039 Uiso 1 1 calc R
C26 C 0.8475(3) 0.1868(3) 0.1929(2) 0.0320(10) Uani 1 1 d U
H26A H 0.9086 0.1751 0.1939 0.038 Uiso 1 1 calc R
H26B H 0.8497 0.1561 0.2486 0.038 Uiso 1 1 calc R
C27 C 0.8318(2) 0.3018(3) 0.1943(2) 0.0256(9) Uani 1 1 d U
H27A H 0.8898 0.3339 0.2395 0.031 Uiso 1 1 calc R
H27B H 0.8179 0.3306 0.1341 0.031 Uiso 1 1 calc R
C28 C 0.4995(3) -0.0484(4) 0.3796(3) 0.0514(12) Uani 1 1 d U
H28A H 0.4908 -0.0318 0.3178 0.062 Uiso 1 1 calc R
H28B H 0.4499 -0.0136 0.3888 0.062 Uiso 1 1 calc R
Cl2 Cl 0.60794(9) -0.00312(10) 0.45930(9) 0.0622(4) Uani 1 1 d U

loop_
_atom_site_aniso_label
_atom_site_aniso_U_11
_atom_site_aniso_U_22
_atom_site_aniso_U_33
_atom_site_aniso_U_23
_atom_site_aniso_U_13
_atom_site_aniso_U_12
Ag1 0.0221(2) 0.0272(2) 0.0286(2) 0.00105(14) 0.01032(15) -0.00273(13)
Cl1 0.0287(6) 0.0276(6) 0.0271(6) -0.0008(4) 0.0083(5) -0.0007(4)
N1 0.0216(18) 0.045(2) 0.0210(18) 0.0009(15) 0.0096(15) -0.0062(16)
C1 0.020(2) 0.032(2) 0.027(2) 0.0042(18) 0.0106(18) 0.0006(17)
N2 0.0213(17) 0.0297(18) 0.0193(17) -0.0030(14) 0.0083(14) -0.0056(14)
C2 0.025(2) 0.042(2) 0.020(2) -0.0070(19) 0.0077(18) -0.0092(19)
Cl3 0.0722(10) 0.0653(9) 0.1110(12) -0.0280(8) 0.0563(9) -0.0366(8)
C3 0.023(2) 0.034(2) 0.025(2) -0.0051(18) 0.0120(18) -0.0081(18)
C4 0.029(2) 0.050(3) 0.030(2) 0.0020(19) 0.0174(18) -0.0060(19)
C5 0.024(2) 0.033(2) 0.029(2) -0.0003(18) 0.0125(18) -0.0030(18)
C6 0.062(3) 0.031(2) 0.049(3) 0.002(2) 0.031(2) -0.002(2)
C7 0.086(4) 0.043(3) 0.112(4) -0.013(3) 0.072(3) -0.002(3)
C8 0.090(3) 0.061(3) 0.084(3) -0.038(3) 0.076(3) -0.039(3)
C9 0.116(4) 0.072(4) 0.083(4) -0.040(3) 0.063(3) -0.054(3)
C10 0.156(5) 0.092(4) 0.055(3) -0.040(3) 0.060(3) -0.085(4)
C11 0.113(4) 0.093(3) 0.037(3) -0.013(3) 0.042(3) -0.064(3)
C12 0.070(4) 0.143(5) 0.032(3) 0.001(3) 0.007(3) -0.053(3)
C13 0.040(3) 0.098(4) 0.076(4) 0.027(3) 0.015(3) 0.005(3)
C14 0.041(3) 0.031(2) 0.041(2) 0.0072(19) 0.021(2) 0.007(2)
C15 0.041(2) 0.048(3) 0.047(2) 0.013(2) 0.029(2) 0.013(2)
C16 0.023(2) 0.026(2) 0.017(2) -0.0026(16) 0.0065(17) -0.0046(17)
C17 0.027(2) 0.026(2) 0.028(2) -0.0039(17) 0.0113(18) -0.0061(17)
C18 0.029(2) 0.025(2) 0.029(2) 0.0048(18) 0.0110(18) 0.0019(17)
C19 0.023(2) 0.029(2) 0.029(2) 0.0016(18) 0.0112(18) 0.0033(17)
C20 0.030(2) 0.031(2) 0.028(2) 0.0018(18) 0.0069(18) 0.0030(18)
C21 0.037(2) 0.040(2) 0.024(2) 0.0001(19) 0.0117(19) 0.005(2)
C22 0.028(2) 0.035(2) 0.040(3) -0.013(2) 0.009(2) -0.0056(19)
C23 0.034(2) 0.031(2) 0.037(2) -0.0106(19) 0.0143(19) -0.0035(19)
C24 0.030(2) 0.030(2) 0.032(2) -0.0064(18) 0.0162(18) 0.0021(19)
C25 0.043(2) 0.024(2) 0.034(2) -0.0014(18) 0.020(2) 0.0020(19)
C26 0.036(2) 0.037(2) 0.022(2) 0.0043(18) 0.0128(19) 0.0084(19)
C27 0.023(2) 0.033(2) 0.019(2) -0.0038(18) 0.0080(17) -0.0054(18)
C28 0.043(3) 0.069(3) 0.043(3) 0.019(2) 0.019(2) 0.014(2)
Cl2 0.0727(9) 0.0588(8) 0.0678(8) -0.0217(7) 0.0430(7) -0.0331(7)

loop_
_atom_type_symbol
_atom_type_description
_atom_type_scat_dispersion_real
_atom_type_scat_dispersion_imag
_atom_type_scat_source
C C 0.0033 0.0016 'International Tables Vol C Tables 4.2.6.8 and 6.1.1.4'
H H 0.0000 0.0000 'International Tables Vol C Tables 4.2.6.8 and 6.1.1.4'
N N 0.0061 0.0033 'International Tables Vol C Tables 4.2.6.8 and 6.1.1.4'
Cl Cl 0.1484 0.1585 'International Tables Vol C Tables 4.2.6.8 and 6.1.1.4'
Ag Ag -0.8971 1.1015 'International Tables Vol C Tables 4.2.6.8 and 6.1.1.4'

loop_
_geom_angle_atom_site_label_1
_geom_angle_atom_site_label_2
_geom_angle_atom_site_label_3
_geom_angle
C1 Ag1 Cl1 174.96(11)
C1 N1 C2 110.4(3)
C1 N1 C4 122.5(3)
C2 N1 C4 127.1(3)
N2 C1 N1 104.8(3)
N2 C1 Ag1 125.4(3)
N1 C1 Ag1 129.7(3)
C1 N2 C3 111.0(3)
C1 N2 C16 123.8(3)
C3 N2 C16 125.2(3)
C3 C2 N1 107.2(3)
C2 C3 N2 106.5(3)
N1 C4 C5 109.0(3)
N1 C4 C15 111.9(3)
C5 C4 C15 115.0(3)
C4 C5 C6 115.6(3)
C7 C6 C5 114.8(4)
C6 C7 C8 115.0(4)
C7 C8 C9 114.5(4)
C10 C9 C8 113.6(5)
C9 C10 C11 116.3(4)
C12 C11 C10 115.2(5)
C11 C12 C13 115.8(5)
C12 C13 C14 115.9(4)
C15 C14 C13 112.3(4)
C14 C15 C4 114.3(4)
C17 C16 N2 109.8(3)
C17 C16 C27 114.9(3)
N2 C16 C27 110.0(3)
C16 C17 C18 113.8(3)
C19 C18 C17 114.3(3)
C18 C19 C20 114.6(3)
C21 C20 C19 113.4(3)
C20 C21 C22 113.5(3)
C23 C22 C21 115.1(3)
C22 C23 C24 115.0(3)
C25 C24 C23 114.5(3)
C26 C25 C24 114.0(3)
C25 C26 C27 113.9(3)
C16 C27 C26 113.7(3)
Cl2 C28 Cl3 111.6(2)

loop_
_geom_bond_atom_site_label_1
_geom_bond_atom_site_label_2
_geom_bond_distance
Ag1 C1 2.067(4)
Ag1 Cl1 2.3200(9)
N1 C1 1.352(5)
N1 C2 1.385(5)
N1 C4 1.486(5)
C1 N2 1.352(5)
N2 C3 1.380(5)
N2 C16 1.477(4)
C2 C3 1.341(5)
Cl3 C28 1.737(5)
C4 C5 1.547(5)
C4 C15 1.490(6)
C5 C6 1.510(5)
C6 C7 1.481(6)
C7 C8 1.548(7)
C8 C9 1.494(7)
C9 C10 1.473(8)
C10 C11 1.579(8)
C11 C12 1.498(8)
C12 C13 1.478(8)
C13 C14 1.554(6)
C14 C15 1.508(6)
C16 C17 1.523(5)
C16 C27 1.534(5)
C17 C18 1.537(5)
C18 C19 1.528(5)
C19 C20 1.528(5)
C20 C21 1.530(5)
C21 C22 1.527(5)
C22 C23 1.527(5)
C23 C24 1.529(5)
C24 C25 1.527(5)
C25 C26 1.524(5)
C26 C27 1.530(5)
C28 Cl2 1.751(5)
